data_1551868
loop_
_publ_author_name
'Muthukumar, P.'
'Moon, Dohyun'
'Anthony, Philip Philip'

_publ_section_title
;
 Copper Coordination Polymer Electrocatalyst for Strong Hydrogen Evolution
 Reaction Activity in Neutral Medium: Influence of Coordination
 Environment and Network Structure
;
_journal_name_full 'Catalysis Science &amp; Technology'
_journal_paper_doi 10.1039/C9CY00759H
_journal_year 2019
_chemical_formula_moiety 'C12 H8 Cu N2 O4'
_chemical_formula_sum 'C12 H8 Cu N2 O4'
_chemical_formula_weight 307.74
_space_group_crystal_system monoclinic
_space_group_IT_number 15
_space_group_name_Hall '-C 2yc'
_space_group_name_H-M_alt 'C 1 2/c 1'
_symmetry_space_group_name_Hall '-C 2yc'
_symmetry_space_group_name_H-M 'C 1 2/c 1'
_atom_sites_solution_hydrogens geom
_audit_creation_method SHELXL-2017/1
_audit_update_record
;
2019-01-08 deposited with the CCDC.    2019-06-24 downloaded from the CCDC.
;
_cell_angle_alpha 90
_cell_angle_beta 91.65(3)
_cell_angle_gamma 90
_cell_formula_units_Z 4
_cell_length_a 7.8977(16)
_cell_length_b 13.599(3)
_cell_length_c 10.051(2)
_cell_measurement_reflns_used 17243
_cell_measurement_temperature 173(2)
_cell_measurement_theta_max 33.749
_cell_measurement_theta_min 0.344
_cell_volume 1079.0(4)
_computing_cell_refinement '<i>HKL3000sm</i>(Otwinowski & Minor, 1997)'
_computing_data_collection '<i>PAL BL2D-SMDC Program</i>(Shin et. al, 2016)'
_computing_data_reduction '<i>HKL3000sm</i>(Otwinowski & Minor, 1997)'
_computing_molecular_graphics '<i>DIAMOND 4</i>(Putz & Brandenburg, 2014)'
_computing_publication_material '<i>enCifer 1.6</i>'
_computing_structure_refinement '<i>SHELXL-2017</i> (Sheldrick, 2015)'
_computing_structure_solution '<i>SHELXT-2014</i> (Sheldrick, 2015)'
_diffrn_ambient_temperature 173(2)
_diffrn_measured_fraction_theta_full 0.988
_diffrn_measured_fraction_theta_max 0.983
_diffrn_measurement_device_type 'ADSC Q210 CCD area detector'
_diffrn_measurement_method 'omega scan'
_diffrn_radiation_type synchrotron
_diffrn_radiation_wavelength 0.600
_diffrn_reflns_av_R_equivalents 0.0245
_diffrn_reflns_av_unetI/netI 0.0223
_diffrn_reflns_Laue_measured_fraction_full 0.988
_diffrn_reflns_Laue_measured_fraction_max 0.983
_diffrn_reflns_limit_h_max 11
_diffrn_reflns_limit_h_min -11
_diffrn_reflns_limit_k_max 18
_diffrn_reflns_limit_k_min -18
_diffrn_reflns_limit_l_max 14
_diffrn_reflns_limit_l_min -14
_diffrn_reflns_number 5625
_diffrn_reflns_point_group_measured_fraction_full 0.988
_diffrn_reflns_point_group_measured_fraction_max 0.983
_diffrn_reflns_theta_full 21.100
_diffrn_reflns_theta_max 24.989
_diffrn_reflns_theta_min 3.010
_diffrn_source 'PLSII 2D bending magnet'
_exptl_absorpt_coefficient_mu 1.285
_exptl_absorpt_correction_T_max 1.000
_exptl_absorpt_correction_T_min 0.932
_exptl_absorpt_correction_type empirical
_exptl_absorpt_process_details '<i>HKL3000sm Scalepack(Otwinowski & Minor, 1997)</i>'
_exptl_crystal_colour 'dark blue'
_exptl_crystal_density_diffrn 1.894
_exptl_crystal_description block
_exptl_crystal_F_000 620
_exptl_crystal_size_max 0.075
_exptl_crystal_size_mid 0.074
_exptl_crystal_size_min 0.066
_refine_diff_density_max 0.691
_refine_diff_density_min -0.977
_refine_diff_density_rms 0.093
_refine_ls_extinction_coef 0.022(3)
_refine_ls_extinction_expression Fc^*^=kFc[1+0.001xFc^2^\l^3^/sin(2\q)]^-1/4^
_refine_ls_extinction_method 'SHELXL-2017/1 (Sheldrick 2017)'
_refine_ls_goodness_of_fit_ref 1.076
_refine_ls_hydrogen_treatment constr
_refine_ls_matrix_type full
_refine_ls_number_parameters 90
_refine_ls_number_reflns 1555
_refine_ls_number_restraints 0
_refine_ls_restrained_S_all 1.076
_refine_ls_R_factor_all 0.0299
_refine_ls_R_factor_gt 0.0286
_refine_ls_shift/su_max 0.001
_refine_ls_shift/su_mean 0.000
_refine_ls_structure_factor_coef Fsqd
_refine_ls_weighting_details 'w=1/[\s^2^(Fo^2^)+(0.0594P)^2^+0.4434P] where P=(Fo^2^+2Fc^2^)/3'
_refine_ls_weighting_scheme calc
_refine_ls_wR_factor_gt 0.0804
_refine_ls_wR_factor_ref 0.0811
_reflns_Friedel_coverage 0.000
_reflns_number_gt 1471
_reflns_number_total 1555
_reflns_threshold_expression 'I > 2\s(I)'
_cod_data_source_file c9cy00759h2.cif
_cod_data_source_block SPA225
_cod_database_code 1551868
_shelx_shelxl_version_number 2017/1
_shelx_space_group_comment
;
The symmetry employed for this shelxl refinement is uniquely defined
by the following loop, which should always be used as a source of
symmetry information in preference to the above space-group names.
They are only intended as comments.
;
_shelx_estimated_absorpt_t_min 0.910
_shelx_estimated_absorpt_t_max 0.920

loop_
_space_group_symop_operation_xyz
'x, y, z'
'-x, y, -z+1/2'
'x+1/2, y+1/2, z'
'-x+1/2, y+1/2, -z+1/2'
'-x, -y, -z'
'x, -y, z-1/2'
'-x+1/2, -y+1/2, -z'
'x+1/2, -y+1/2, z-1/2'

loop_
_atom_site_label
_atom_site_type_symbol
_atom_site_fract_x
_atom_site_fract_y
_atom_site_fract_z
_atom_site_U_iso_or_equiv
_atom_site_adp_type
_atom_site_occupancy
_atom_site_site_symmetry_order
_atom_site_calc_flag
_atom_site_refinement_flags_posn
_atom_site_refinement_flags_adp
_atom_site_refinement_flags_occupancy
Cu1 Cu 0.500000 0.56489(2) 0.750000 0.01467(12) Uani 1 2 d S T P
O1 O 0.34720(13) 0.54184(8) 0.58965(10) 0.0173(2) Uani 1 1 d . . .
O2 O 0.26662(15) 0.42061(8) 0.44961(11) 0.0216(2) Uani 1 1 d . . .
N1 N 0.500000 0.42528(12) 0.750000 0.0132(3) Uani 1 2 d S T P
C1 C 0.33416(17) 0.45119(10) 0.55332(13) 0.0149(2) Uani 1 1 d . . .
C2 C 0.41642(16) 0.37906(10) 0.65133(13) 0.0140(2) Uani 1 1 d . . .
C3 C 0.41345(18) 0.27752(11) 0.64845(14) 0.0179(3) Uani 1 1 d . . .
H3 H 0.354166 0.243130 0.579289 0.022 Uiso 1 1 calc R U .
C4 C 0.500000 0.22712(15) 0.750000 0.0205(4) Uani 1 2 d S T P
H4 H 0.500000 0.157258 0.750001 0.025 Uiso 1 2 calc R U P
N2 N 0.500000 0.70822(12) 0.750000 0.0143(3) Uani 1 2 d S T P
C5 C 0.42452(19) 0.75883(11) 0.64964(14) 0.0187(3) Uani 1 1 d . . .
H5 H 0.370688 0.723336 0.578849 0.022 Uiso 1 1 calc R U .
C6 C 0.4223(2) 0.86024(12) 0.64557(17) 0.0246(3) Uani 1 1 d . . .
H6 H 0.368896 0.894157 0.573158 0.030 Uiso 1 1 calc R U .
C7 C 0.500000 0.91137(18) 0.750000 0.0253(4) Uani 1 2 d S T P
H7 H 0.500001 0.981228 0.749999 0.030 Uiso 1 2 calc R U P

loop_
_atom_site_aniso_label
_atom_site_aniso_U_11
_atom_site_aniso_U_22
_atom_site_aniso_U_33
_atom_site_aniso_U_23
_atom_site_aniso_U_13
_atom_site_aniso_U_12
Cu1 0.02066(16) 0.00818(17) 0.01478(15) 0.000 -0.00626(9) 0.000
O1 0.0229(5) 0.0112(5) 0.0173(4) 0.0007(3) -0.0065(4) -0.0004(4)
O2 0.0273(5) 0.0185(5) 0.0185(5) -0.0007(4) -0.0078(4) -0.0039(4)
N1 0.0177(7) 0.0082(7) 0.0137(7) 0.000 -0.0020(6) 0.000
C1 0.0169(6) 0.0129(6) 0.0147(5) 0.0011(4) -0.0023(4) -0.0021(4)
C2 0.0170(6) 0.0118(6) 0.0132(5) -0.0003(4) -0.0009(4) -0.0011(4)
C3 0.0221(6) 0.0126(7) 0.0190(5) -0.0017(4) -0.0017(4) -0.0021(5)
C4 0.0276(10) 0.0109(9) 0.0228(9) 0.000 -0.0022(7) 0.000
N2 0.0197(7) 0.0083(7) 0.0147(7) 0.000 -0.0001(5) 0.000
C5 0.0232(7) 0.0162(7) 0.0168(5) 0.0025(5) -0.0017(4) 0.0016(5)
C6 0.0286(8) 0.0181(8) 0.0274(7) 0.0070(5) 0.0025(5) 0.0043(5)
C7 0.0299(11) 0.0117(9) 0.0345(11) 0.000 0.0069(9) 0.000

loop_
_atom_type_symbol
_atom_type_description
_atom_type_scat_dispersion_real
_atom_type_scat_dispersion_imag
_atom_type_scat_source
C C 0.0018 0.0011 'International Tables Vol C Tables 4.2.6.8 and 6.1.1.4'
H H 0.0000 0.0000 'International Tables Vol C Tables 4.2.6.8 and 6.1.1.4'
N N 0.0038 0.0023 'International Tables Vol C Tables 4.2.6.8 and 6.1.1.4'
O O 0.0071 0.0042 'International Tables Vol C Tables 4.2.6.8 and 6.1.1.4'
Cu Cu 0.3362 0.9389 'International Tables Vol C Tables 4.2.6.8 and 6.1.1.4'

loop_
_geom_angle_atom_site_label_1
_geom_angle_atom_site_label_2
_geom_angle_atom_site_label_3
_geom_angle
_geom_angle_site_symmetry_1
_geom_angle_site_symmetry_3
N1 Cu1 N2 180.0 . .
N1 Cu1 O1 81.03(3) . .
N2 Cu1 O1 98.97(3) . .
N1 Cu1 O1 81.03(3) . 2_656
N2 Cu1 O1 98.97(3) . 2_656
O1 Cu1 O1 162.06(6) . 2_656
C1 O1 Cu1 114.67(9) . .
C2 N1 C2 123.73(17) . 2_656
C2 N1 Cu1 118.13(8) . .
C2 N1 Cu1 118.13(8) 2_656 .
O2 C1 O1 126.35(14) . .
O2 C1 C2 119.82(13) . .
O1 C1 C2 113.82(12) . .
N1 C2 C3 119.65(14) . .
N1 C2 C1 111.75(12) . .
C3 C2 C1 128.60(13) . .
C2 C3 C4 117.98(14) . .
C2 C3 H3 121.0 . .
C4 C3 H3 121.0 . .
C3 C4 C3 121.01(19) . 2_656
C3 C4 H4 119.5 . .
C3 C4 H4 119.5 2_656 .
C5 N2 C5 118.50(17) 2_656 .
C5 N2 Cu1 120.75(9) 2_656 .
C5 N2 Cu1 120.75(9) . .
N2 C5 C6 122.57(15) . .
N2 C5 H5 118.7 . .
C6 C5 H5 118.7 . .
C5 C6 C7 118.26(17) . .
C5 C6 H6 120.9 . .
C7 C6 H6 120.9 . .
C6 C7 C6 119.8(2) 2_656 .
C6 C7 H7 120.1 2_656 .
C6 C7 H7 120.1 . .

loop_
_geom_bond_atom_site_label_1
_geom_bond_atom_site_label_2
_geom_bond_distance
_geom_bond_site_symmetry_2
Cu1 N1 1.8986(16) .
Cu1 N2 1.9491(17) .
Cu1 O1 2.0100(11) .
Cu1 O1 2.0100(11) 2_656
O1 C1 1.2890(17) .
O2 C1 1.2296(18) .
N1 C2 1.3329(15) .
N1 C2 1.3329(15) 2_656
C1 C2 1.5223(19) .
C2 C3 1.381(2) .
C3 C4 1.3924(18) .
C3 H3 0.9500 .
C4 H4 0.9500 .
N2 C5 1.3460(16) 2_656
N2 C5 1.3461(16) .
C5 C6 1.380(2) .
C5 H5 0.9500 .
C6 C7 1.387(2) .
C6 H6 0.9500 .
C7 H7 0.9500 .

loop_
_geom_torsion_atom_site_label_1
_geom_torsion_atom_site_label_2
_geom_torsion_atom_site_label_3
_geom_torsion_atom_site_label_4
_geom_torsion
_geom_torsion_site_symmetry_1
_geom_torsion_site_symmetry_4
O1 Cu1 N1 C2 3.26(7) . .
O1 Cu1 N1 C2 -176.74(7) 2_656 .
O1 Cu1 N1 C2 -176.74(7) . 2_656
O1 Cu1 N1 C2 3.26(7) 2_656 2_656
Cu1 O1 C1 O2 -170.02(12) . .
Cu1 O1 C1 C2 8.53(14) . .
C2 N1 C2 C3 0.17(9) 2_656 .
Cu1 N1 C2 C3 -179.83(9) . .
C2 N1 C2 C1 -179.80(11) 2_656 .
Cu1 N1 C2 C1 0.21(11) . .
O2 C1 C2 N1 172.75(12) . .
O1 C1 C2 N1 -5.91(15) . .
O2 C1 C2 C3 -7.2(2) . .
O1 C1 C2 C3 174.13(13) . .
N1 C2 C3 C4 -0.32(18) . .
C1 C2 C3 C4 179.63(11) . .
C2 C3 C4 C3 0.16(9) . 2_656
C5 N2 C5 C6 0.28(11) 2_656 .
Cu1 N2 C5 C6 -179.72(11) . .
N2 C5 C6 C7 -0.5(2) . .
C5 C6 C7 C6 0.25(10) . 2_656
